data_7225836
loop_
_publ_author_name
'Meng, Xiang-Suo'
'Jiang, Shan'
'Xu, Xiaoyun'
'Wu, Qiangxian'
'Gu, Yucheng'
'SHI, De-Qing'

_publ_section_title
;
 DABCO Catalyzed Unusual Formal [4+2] Cycloaddition of 3-acyl (or
 alkoxycarbonyl)-1,4-enediones with 2,3-butadienoates: An Effective Access
 to Construct Highly Functionalized Pyrans
;
_journal_name_full 'RSC Adv.'
_journal_paper_doi 10.1039/C6RA15117E
_journal_year 2016
_chemical_formula_sum 'C34 H26 O5'
_chemical_formula_weight 514.55
_chemical_name_systematic
; 
 ? 
;
_space_group_IT_number 2
_symmetry_cell_setting triclinic
_symmetry_space_group_name_Hall '-P 1'
_symmetry_space_group_name_H-M 'P -1'
_atom_sites_solution_hydrogens geom
_atom_sites_solution_primary direct
_atom_sites_solution_secondary difmap
_audit_creation_method SHELXL-97
_audit_update_record
;
2016-06-07 deposited with the CCDC.
2016-07-05 downloaded from the CCDC.
;
_cell_angle_alpha 101.150(2)
_cell_angle_beta 109.815(2)
_cell_angle_gamma 92.281(2)
_cell_formula_units_Z 2
_cell_length_a 10.1218(14)
_cell_length_b 11.3596(16)
_cell_length_c 12.4854(18)
_cell_measurement_reflns_used 3318
_cell_measurement_temperature 296(2)
_cell_measurement_theta_max 29.47
_cell_measurement_theta_min 2.26
_cell_volume 1316.4(3)
_computing_cell_refinement 'Bruker SAINT'
_computing_data_collection 'Bruker APEX2'
_computing_data_reduction 'Bruker SAINT'
_computing_molecular_graphics 'Bruker SHELXTL'
_computing_publication_material 'Bruker SHELXTL'
_computing_structure_refinement 'SHELXL-97 (Sheldrick, 2008)'
_computing_structure_solution 'SHELXS-97 (Sheldrick, 2008)'
_diffrn_ambient_temperature 296(2)
_diffrn_measured_fraction_theta_full 0.987
_diffrn_measured_fraction_theta_max 0.987
_diffrn_measurement_device_type 'Bruker APEX-II CCD'
_diffrn_measurement_method '\f and \w scans'
_diffrn_radiation_monochromator graphite
_diffrn_radiation_source 'fine-focus sealed tube'
_diffrn_radiation_type MoK\a
_diffrn_radiation_wavelength 0.71073
_diffrn_reflns_av_R_equivalents 0.0235
_diffrn_reflns_av_sigmaI/netI 0.0397
_diffrn_reflns_limit_h_max 12
_diffrn_reflns_limit_h_min -13
_diffrn_reflns_limit_k_max 14
_diffrn_reflns_limit_k_min -14
_diffrn_reflns_limit_l_max 16
_diffrn_reflns_limit_l_min -16
_diffrn_reflns_number 11867
_diffrn_reflns_theta_full 28.00
_diffrn_reflns_theta_max 28.00
_diffrn_reflns_theta_min 1.78
_exptl_absorpt_coefficient_mu 0.087
_exptl_absorpt_correction_T_max 0.9914
_exptl_absorpt_correction_T_min 0.9897
_exptl_absorpt_correction_type none
_exptl_crystal_colour colorless
_exptl_crystal_density_diffrn 1.298
_exptl_crystal_density_method 'not measured'
_exptl_crystal_description block
_exptl_crystal_F_000 540
_exptl_crystal_size_max 0.12
_exptl_crystal_size_mid 0.10
_exptl_crystal_size_min 0.10
_refine_diff_density_max 0.184
_refine_diff_density_min -0.217
_refine_diff_density_rms 0.042
_refine_ls_extinction_method none
_refine_ls_goodness_of_fit_ref 1.011
_refine_ls_hydrogen_treatment constr
_refine_ls_matrix_type full
_refine_ls_number_parameters 353
_refine_ls_number_reflns 6280
_refine_ls_number_restraints 0
_refine_ls_restrained_S_all 1.011
_refine_ls_R_factor_all 0.0765
_refine_ls_R_factor_gt 0.0502
_refine_ls_shift/su_max 0.000
_refine_ls_shift/su_mean 0.000
_refine_ls_structure_factor_coef Fsqd
_refine_ls_weighting_details 'calc w=1/[\s^2^(Fo^2^)+(0.0984P)^2^+0.1335P] where P=(Fo^2^+2Fc^2^)/3'
_refine_ls_weighting_scheme calc
_refine_ls_wR_factor_gt 0.1532
_refine_ls_wR_factor_ref 0.1789
_reflns_number_gt 4224
_reflns_number_total 6280
_reflns_threshold_expression I>2\s(I)
_cod_data_source_file c6ra15117e2.cif
_cod_data_source_block mo_150525c_0m
_cod_depositor_comments
;
The following automatic conversions were performed:

'_symmetry_cell_setting' value 'Triclinic' changed to 'triclinic'
according to
/usr/data/users/saulius/crontab/automatic-downloads/rss-feeds/RSC/lib/dictionaries/cif_core.dic
dictionary named 'cif_core.dic' version 2.4.2 from 2011-04-26.

Automatic conversion script
Id: cif_fix_values 4268 2015-11-12 08:31:59Z antanas 
;
_cod_original_sg_symbol_H-M P-1
_cod_database_code 7225836

loop_
_symmetry_equiv_pos_as_xyz
'x, y, z'
'-x, -y, -z'

loop_
_atom_site_label
_atom_site_type_symbol
_atom_site_fract_x
_atom_site_fract_y
_atom_site_fract_z
_atom_site_U_iso_or_equiv
_atom_site_adp_type
_atom_site_occupancy
_atom_site_symmetry_multiplicity
_atom_site_calc_flag
_atom_site_refinement_flags
C1 C 0.27067(17) 0.27843(14) 0.42188(14) 0.0444(4) Uani 1 1 d .
C2 C 0.34478(16) 0.23818(14) 0.35514(14) 0.0425(4) Uani 1 1 d .
C3 C 0.41900(16) 0.32171(14) 0.30701(13) 0.0409(3) Uani 1 1 d .
H3 H 0.5213 0.3199 0.3412 0.049 Uiso 1 1 calc R
C4 C 0.38524(16) 0.45011(14) 0.33754(14) 0.0425(4) Uani 1 1 d .
C5 C 0.30350(17) 0.48091(14) 0.40038(14) 0.0438(4) Uani 1 1 d .
C6 C 0.2572(2) 0.60112(16) 0.43542(17) 0.0564(5) Uani 1 1 d .
H6A H 0.3292 0.6640 0.4450 0.085 Uiso 1 1 calc R
H6B H 0.2415 0.6060 0.5077 0.085 Uiso 1 1 calc R
H6C H 0.1710 0.6106 0.3760 0.085 Uiso 1 1 calc R
C7 C 0.20949(19) 0.21077(15) 0.48727(15) 0.0484(4) Uani 1 1 d .
C8 C 0.0817(2) 0.23675(18) 0.4996(2) 0.0659(5) Uani 1 1 d .
H8 H 0.0310 0.2925 0.4616 0.079 Uiso 1 1 calc R
C9 C 0.0300(3) 0.1806(2) 0.5674(2) 0.0846(7) Uani 1 1 d .
H9 H -0.0551 0.1990 0.5759 0.101 Uiso 1 1 calc R
C10 C 0.1031(3) 0.0976(2) 0.6228(2) 0.0821(7) Uani 1 1 d .
H10 H 0.0672 0.0595 0.6683 0.099 Uiso 1 1 calc R
C11 C 0.2292(3) 0.07035(19) 0.61124(18) 0.0675(5) Uani 1 1 d .
H11 H 0.2784 0.0136 0.6486 0.081 Uiso 1 1 calc R
C12 C 0.2828(2) 0.12691(17) 0.54450(15) 0.0544(4) Uani 1 1 d .
H12 H 0.3687 0.1089 0.5376 0.065 Uiso 1 1 calc R
C13 C 0.37019(18) 0.10835(15) 0.33115(15) 0.0464(4) Uani 1 1 d .
C14 C 0.24817(18) 0.01376(14) 0.26677(14) 0.0447(4) Uani 1 1 d .
C15 C 0.11978(19) 0.04134(16) 0.19595(16) 0.0525(4) Uani 1 1 d .
H15 H 0.1061 0.1212 0.1927 0.063 Uiso 1 1 calc R
C16 C 0.0123(2) -0.05016(19) 0.13024(17) 0.0620(5) Uani 1 1 d .
H16 H -0.0729 -0.0317 0.0816 0.074 Uiso 1 1 calc R
C17 C 0.0304(2) -0.16802(19) 0.13636(18) 0.0658(5) Uani 1 1 d .
H17 H -0.0427 -0.2291 0.0929 0.079 Uiso 1 1 calc R
C18 C 0.1570(2) -0.19562(18) 0.20690(19) 0.0665(5) Uani 1 1 d .
H18 H 0.1690 -0.2755 0.2114 0.080 Uiso 1 1 calc R
C19 C 0.2660(2) -0.10589(16) 0.27086(16) 0.0557(4) Uani 1 1 d .
H19 H 0.3520 -0.1256 0.3170 0.067 Uiso 1 1 calc R
C20 C 0.37088(17) 0.27745(14) 0.17301(14) 0.0441(4) Uani 1 1 d .
C21 C 0.46982(19) 0.22171(14) 0.11801(15) 0.0487(4) Uani 1 1 d .
C22 C 0.6030(2) 0.19810(18) 0.18057(19) 0.0640(5) Uani 1 1 d .
H22 H 0.6340 0.2152 0.2617 0.077 Uiso 1 1 calc R
C23 C 0.6912(3) 0.1494(2) 0.1247(2) 0.0793(7) Uani 1 1 d .
H23 H 0.7803 0.1329 0.1681 0.095 Uiso 1 1 calc R
C24 C 0.6478(3) 0.1253(2) 0.0051(2) 0.0827(7) Uani 1 1 d .
H24 H 0.7083 0.0943 -0.0323 0.099 Uiso 1 1 calc R
C25 C 0.5161(3) 0.1469(2) -0.0585(2) 0.0828(7) Uani 1 1 d .
H25 H 0.4865 0.1297 -0.1396 0.099 Uiso 1 1 calc R
C26 C 0.4258(2) 0.19441(18) -0.00358(17) 0.0641(5) Uani 1 1 d .
H26 H 0.3357 0.2081 -0.0478 0.077 Uiso 1 1 calc R
C27 C 0.45050(18) 0.54433(15) 0.29856(16) 0.0496(4) Uani 1 1 d .
C28 C 0.6189(2) 0.58476(17) 0.2137(2) 0.0620(5) Uani 1 1 d .
H28A H 0.6636 0.6543 0.2770 0.074 Uiso 1 1 calc R
H28B H 0.5529 0.6124 0.1493 0.074 Uiso 1 1 calc R
C29 C 0.72817(19) 0.52260(15) 0.17563(16) 0.0513(4) Uani 1 1 d .
C30 C 0.8339(2) 0.4765(2) 0.2524(2) 0.0741(6) Uani 1 1 d .
H30 H 0.8375 0.4828 0.3287 0.089 Uiso 1 1 calc R
C31 C 0.9351(2) 0.4209(3) 0.2163(3) 0.0896(8) Uani 1 1 d .
H31 H 1.0060 0.3887 0.2682 0.107 Uiso 1 1 calc R
C32 C 0.9314(3) 0.4130(3) 0.1040(3) 0.0995(9) Uani 1 1 d .
H32 H 0.9993 0.3753 0.0796 0.119 Uiso 1 1 calc R
C33 C 0.8293(3) 0.4598(3) 0.0304(3) 0.0984(9) Uani 1 1 d .
H33 H 0.8278 0.4559 -0.0451 0.118 Uiso 1 1 calc R
C34 C 0.7266(2) 0.5136(2) 0.06463(19) 0.0701(5) Uani 1 1 d .
H34 H 0.6553 0.5441 0.0116 0.084 Uiso 1 1 calc R
O1 O 0.24673(13) 0.39874(10) 0.44501(10) 0.0512(3) Uani 1 1 d .
O5 O 0.54475(13) 0.49931(10) 0.25221(12) 0.0553(3) Uani 1 1 d .
O2 O 0.49098(14) 0.08330(12) 0.35952(14) 0.0703(4) Uani 1 1 d .
O3 O 0.25147(13) 0.28915(14) 0.11497(11) 0.0635(4) Uani 1 1 d .
O4 O 0.42732(17) 0.64746(12) 0.30501(17) 0.0829(5) Uani 1 1 d .

loop_
_atom_site_aniso_label
_atom_site_aniso_U_11
_atom_site_aniso_U_22
_atom_site_aniso_U_33
_atom_site_aniso_U_23
_atom_site_aniso_U_13
_atom_site_aniso_U_12
C1 0.0493(9) 0.0462(8) 0.0441(8) 0.0149(7) 0.0210(7) 0.0157(7)
C2 0.0440(8) 0.0467(8) 0.0422(8) 0.0138(7) 0.0189(7) 0.0140(6)
C3 0.0393(8) 0.0449(8) 0.0427(8) 0.0112(6) 0.0184(6) 0.0113(6)
C4 0.0422(8) 0.0429(8) 0.0447(8) 0.0111(7) 0.0169(7) 0.0101(6)
C5 0.0467(8) 0.0447(8) 0.0406(8) 0.0098(6) 0.0155(7) 0.0110(6)
C6 0.0664(11) 0.0497(10) 0.0585(11) 0.0090(8) 0.0288(9) 0.0196(8)
C7 0.0598(10) 0.0489(9) 0.0470(9) 0.0134(7) 0.0300(8) 0.0137(7)
C8 0.0798(13) 0.0625(11) 0.0833(14) 0.0284(10) 0.0551(12) 0.0281(10)
C9 0.1022(18) 0.0758(14) 0.121(2) 0.0356(14) 0.0865(17) 0.0314(13)
C10 0.123(2) 0.0702(14) 0.0932(17) 0.0334(12) 0.0785(16) 0.0221(13)
C11 0.0955(16) 0.0643(12) 0.0598(11) 0.0268(10) 0.0406(11) 0.0213(11)
C12 0.0627(11) 0.0594(10) 0.0485(9) 0.0161(8) 0.0258(8) 0.0147(8)
C13 0.0517(9) 0.0499(9) 0.0505(9) 0.0202(7) 0.0279(8) 0.0200(7)
C14 0.0549(9) 0.0473(8) 0.0426(8) 0.0142(7) 0.0274(7) 0.0166(7)
C15 0.0598(10) 0.0548(10) 0.0534(10) 0.0193(8) 0.0277(8) 0.0187(8)
C16 0.0590(11) 0.0767(13) 0.0520(10) 0.0149(9) 0.0207(9) 0.0132(9)
C17 0.0717(13) 0.0648(12) 0.0581(12) 0.0024(9) 0.0265(10) 0.0009(10)
C18 0.0853(14) 0.0472(10) 0.0695(13) 0.0105(9) 0.0314(11) 0.0126(9)
C19 0.0672(11) 0.0507(10) 0.0550(10) 0.0154(8) 0.0254(9) 0.0197(8)
C20 0.0473(9) 0.0446(8) 0.0443(8) 0.0121(7) 0.0197(7) 0.0061(7)
C21 0.0605(10) 0.0403(8) 0.0526(10) 0.0079(7) 0.0306(8) 0.0054(7)
C22 0.0650(12) 0.0680(12) 0.0640(12) 0.0042(9) 0.0335(10) 0.0188(9)
C23 0.0760(14) 0.0823(15) 0.0917(17) 0.0077(13) 0.0490(13) 0.0284(12)
C24 0.1060(19) 0.0745(14) 0.0943(18) 0.0119(13) 0.0711(16) 0.0267(13)
C25 0.125(2) 0.0774(15) 0.0629(13) 0.0078(11) 0.0580(15) 0.0215(14)
C26 0.0831(14) 0.0624(12) 0.0525(11) 0.0100(9) 0.0323(10) 0.0114(10)
C27 0.0504(9) 0.0452(9) 0.0591(10) 0.0120(7) 0.0258(8) 0.0103(7)
C28 0.0734(13) 0.0471(10) 0.0799(13) 0.0153(9) 0.0451(11) 0.0032(8)
C29 0.0530(10) 0.0472(9) 0.0558(10) 0.0060(8) 0.0259(8) -0.0035(7)
C30 0.0693(13) 0.0879(16) 0.0635(13) 0.0193(11) 0.0202(11) 0.0081(11)
C31 0.0535(13) 0.0980(19) 0.110(2) 0.0270(16) 0.0164(13) 0.0153(12)
C32 0.0789(17) 0.098(2) 0.140(3) 0.0155(19) 0.0677(19) 0.0208(14)
C33 0.116(2) 0.116(2) 0.0871(18) 0.0152(16) 0.0684(18) 0.0294(18)
C34 0.0760(14) 0.0809(14) 0.0599(12) 0.0168(10) 0.0310(11) 0.0130(11)
O1 0.0660(8) 0.0480(6) 0.0554(7) 0.0158(5) 0.0378(6) 0.0203(5)
O5 0.0656(8) 0.0431(6) 0.0721(8) 0.0121(6) 0.0435(7) 0.0064(5)
O2 0.0523(8) 0.0621(8) 0.1075(12) 0.0296(8) 0.0341(8) 0.0260(6)
O3 0.0508(7) 0.0922(10) 0.0476(7) 0.0176(7) 0.0154(6) 0.0144(6)
O4 0.0962(11) 0.0519(8) 0.1384(15) 0.0352(9) 0.0793(11) 0.0284(7)

loop_
_atom_type_symbol
_atom_type_description
_atom_type_scat_dispersion_real
_atom_type_scat_dispersion_imag
_atom_type_scat_source
C C 0.0033 0.0016 'International Tables Vol C Tables 4.2.6.8 and 6.1.1.4'
H H 0.0000 0.0000 'International Tables Vol C Tables 4.2.6.8 and 6.1.1.4'
O O 0.0106 0.0060 'International Tables Vol C Tables 4.2.6.8 and 6.1.1.4'

loop_
_geom_angle_atom_site_label_1
_geom_angle_atom_site_label_2
_geom_angle_atom_site_label_3
_geom_angle
C2 C1 O1 122.33(14)
C2 C1 C7 128.16(15)
O1 C1 C7 109.42(13)
C1 C2 C13 121.81(14)
C1 C2 C3 122.41(14)
C13 C2 C3 115.58(13)
C2 C3 C4 110.38(12)
C2 C3 C20 109.22(13)
C4 C3 C20 110.07(13)
C2 C3 H3 109.1
C4 C3 H3 109.1
C20 C3 H3 109.1
C5 C4 C27 119.48(14)
C5 C4 C3 122.77(14)
C27 C4 C3 117.73(14)
C4 C5 O1 122.19(14)
C4 C5 C6 129.60(16)
O1 C5 C6 108.21(14)
C5 C6 H6A 109.5
C5 C6 H6B 109.5
H6A C6 H6B 109.5
C5 C6 H6C 109.5
H6A C6 H6C 109.5
H6B C6 H6C 109.5
C12 C7 C8 118.69(17)
C12 C7 C1 120.96(15)
C8 C7 C1 120.18(15)
C9 C8 C7 120.28(19)
C9 C8 H8 119.9
C7 C8 H8 119.9
C10 C9 C8 120.3(2)
C10 C9 H9 119.8
C8 C9 H9 119.8
C9 C10 C11 120.2(2)
C9 C10 H10 119.9
C11 C10 H10 119.9
C10 C11 C12 120.00(19)
C10 C11 H11 120.0
C12 C11 H11 120.0
C11 C12 C7 120.50(18)
C11 C12 H12 119.8
C7 C12 H12 119.8
O2 C13 C14 121.35(15)
O2 C13 C2 118.96(16)
C14 C13 C2 119.58(13)
C19 C14 C15 119.10(16)
C19 C14 C13 119.24(15)
C15 C14 C13 121.49(15)
C16 C15 C14 119.92(17)
C16 C15 H15 120.0
C14 C15 H15 120.0
C17 C16 C15 120.42(19)
C17 C16 H16 119.8
C15 C16 H16 119.8
C16 C17 C18 119.83(19)
C16 C17 H17 120.1
C18 C17 H17 120.1
C17 C18 C19 120.43(18)
C17 C18 H18 119.8
C19 C18 H18 119.8
C18 C19 C14 120.27(18)
C18 C19 H19 119.9
C14 C19 H19 119.9
O3 C20 C21 121.41(15)
O3 C20 C3 118.09(14)
C21 C20 C3 120.49(14)
C22 C21 C26 118.31(17)
C22 C21 C20 123.63(16)
C26 C21 C20 118.05(17)
C21 C22 C23 120.9(2)
C21 C22 H22 119.5
C23 C22 H22 119.5
C24 C23 C22 120.2(2)
C24 C23 H23 119.9
C22 C23 H23 119.9
C25 C24 C23 119.9(2)
C25 C24 H24 120.1
C23 C24 H24 120.1
C24 C25 C26 120.5(2)
C24 C25 H25 119.7
C26 C25 H25 119.7
C25 C26 C21 120.1(2)
C25 C26 H26 119.9
C21 C26 H26 119.9
O4 C27 O5 121.99(16)
O4 C27 C4 127.48(16)
O5 C27 C4 110.53(13)
O5 C28 C29 108.16(14)
O5 C28 H28A 110.1
C29 C28 H28A 110.1
O5 C28 H28B 110.1
C29 C28 H28B 110.1
H28A C28 H28B 108.4
C34 C29 C30 118.75(19)
C34 C29 C28 120.53(19)
C30 C29 C28 120.71(18)
C29 C30 C31 120.0(2)
C29 C30 H30 120.0
C31 C30 H30 120.0
C32 C31 C30 120.2(3)
C32 C31 H31 119.9
C30 C31 H31 119.9
C33 C32 C31 119.5(2)
C33 C32 H32 120.3
C31 C32 H32 120.3
C32 C33 C34 120.9(3)
C32 C33 H33 119.6
C34 C33 H33 119.6
C29 C34 C33 120.7(2)
C29 C34 H34 119.7
C33 C34 H34 119.7
C5 O1 C1 119.72(12)
C27 O5 C28 115.52(13)

loop_
_geom_bond_atom_site_label_1
_geom_bond_atom_site_label_2
_geom_bond_distance
C1 C2 1.330(2)
C1 O1 1.3896(19)
C1 C7 1.479(2)
C2 C13 1.497(2)
C2 C3 1.515(2)
C3 C4 1.517(2)
C3 C20 1.547(2)
C3 H3 0.9800
C4 C5 1.334(2)
C4 C27 1.477(2)
C5 O1 1.374(2)
C5 C6 1.495(2)
C6 H6A 0.9600
C6 H6B 0.9600
C6 H6C 0.9600
C7 C12 1.389(2)
C7 C8 1.389(2)
C8 C9 1.372(3)
C8 H8 0.9300
C9 C10 1.370(3)
C9 H9 0.9300
C10 C11 1.373(3)
C10 H10 0.9300
C11 C12 1.374(3)
C11 H11 0.9300
C12 H12 0.9300
C13 O2 1.2143(19)
C13 C14 1.488(2)
C14 C19 1.387(2)
C14 C15 1.389(2)
C15 C16 1.383(3)
C15 H15 0.9300
C16 C17 1.372(3)
C16 H16 0.9300
C17 C18 1.374(3)
C17 H17 0.9300
C18 C19 1.375(3)
C18 H18 0.9300
C19 H19 0.9300
C20 O3 1.2082(19)
C20 C21 1.491(2)
C21 C22 1.377(3)
C21 C26 1.396(3)
C22 C23 1.378(3)
C22 H22 0.9300
C23 C24 1.372(4)
C23 H23 0.9300
C24 C25 1.361(4)
C24 H24 0.9300
C25 C26 1.385(3)
C25 H25 0.9300
C26 H26 0.9300
C27 O4 1.197(2)
C27 O5 1.344(2)
C28 O5 1.450(2)
C28 C29 1.496(3)
C28 H28A 0.9700
C28 H28B 0.9700
C29 C34 1.364(3)
C29 C30 1.371(3)
C30 C31 1.380(3)
C30 H30 0.9300
C31 C32 1.375(4)
C31 H31 0.9300
C32 C33 1.336(4)
C32 H32 0.9300
C33 C34 1.374(3)
C33 H33 0.9300
C34 H34 0.9300

loop_
_geom_torsion_atom_site_label_1
_geom_torsion_atom_site_label_2
_geom_torsion_atom_site_label_3
_geom_torsion_atom_site_label_4
_geom_torsion
O1 C1 C2 C13 179.82(14)
C7 C1 C2 C13 3.7(3)
O1 C1 C2 C3 5.1(2)
C7 C1 C2 C3 -171.03(15)
C1 C2 C3 C4 -4.7(2)
C13 C2 C3 C4 -179.77(13)
C1 C2 C3 C20 -125.86(16)
C13 C2 C3 C20 59.09(17)
C2 C3 C4 C5 1.3(2)
C20 C3 C4 C5 121.96(16)
C2 C3 C4 C27 179.25(13)
C20 C3 C4 C27 -60.12(18)
C27 C4 C5 O1 -176.05(14)
C3 C4 C5 O1 1.8(2)
C27 C4 C5 C6 3.8(3)
C3 C4 C5 C6 -178.31(16)
C2 C1 C7 C12 39.4(3)
O1 C1 C7 C12 -137.16(17)
C2 C1 C7 C8 -145.41(19)
O1 C1 C7 C8 38.1(2)
C12 C7 C8 C9 0.2(3)
C1 C7 C8 C9 -175.1(2)
C7 C8 C9 C10 -0.6(4)
C8 C9 C10 C11 0.3(4)
C9 C10 C11 C12 0.3(4)
C10 C11 C12 C7 -0.7(3)
C8 C7 C12 C11 0.4(3)
C1 C7 C12 C11 175.73(17)
C1 C2 C13 O2 -120.60(19)
C3 C2 C13 O2 54.5(2)
C1 C2 C13 C14 63.2(2)
C3 C2 C13 C14 -121.71(15)
O2 C13 C14 C19 20.6(2)
C2 C13 C14 C19 -163.29(15)
O2 C13 C14 C15 -154.70(17)
C2 C13 C14 C15 21.4(2)
C19 C14 C15 C16 -0.4(2)
C13 C14 C15 C16 174.91(16)
C14 C15 C16 C17 1.4(3)
C15 C16 C17 C18 -1.0(3)
C16 C17 C18 C19 -0.4(3)
C17 C18 C19 C14 1.4(3)
C15 C14 C19 C18 -1.0(3)
C13 C14 C19 C18 -176.41(17)
C2 C3 C20 O3 70.79(18)
C4 C3 C20 O3 -50.53(19)
C2 C3 C20 C21 -109.02(15)
C4 C3 C20 C21 129.65(15)
O3 C20 C21 C22 -174.95(18)
C3 C20 C21 C22 4.9(2)
O3 C20 C21 C26 6.4(2)
C3 C20 C21 C26 -173.74(15)
C26 C21 C22 C23 0.4(3)
C20 C21 C22 C23 -178.21(19)
C21 C22 C23 C24 1.0(4)
C22 C23 C24 C25 -1.5(4)
C23 C24 C25 C26 0.7(4)
C24 C25 C26 C21 0.7(3)
C22 C21 C26 C25 -1.2(3)
C20 C21 C26 C25 177.48(18)
C5 C4 C27 O4 -9.1(3)
C3 C4 C27 O4 172.86(19)
C5 C4 C27 O5 170.80(15)
C3 C4 C27 O5 -7.2(2)
O5 C28 C29 C34 121.5(2)
O5 C28 C29 C30 -60.3(2)
C34 C29 C30 C31 -0.8(3)
C28 C29 C30 C31 -179.1(2)
C29 C30 C31 C32 0.9(4)
C30 C31 C32 C33 0.2(4)
C31 C32 C33 C34 -1.3(5)
C30 C29 C34 C33 -0.3(3)
C28 C29 C34 C33 178.0(2)
C32 C33 C34 C29 1.4(4)
C4 C5 O1 C1 -2.0(2)
C6 C5 O1 C1 178.14(14)
C2 C1 O1 C5 -1.6(2)
C7 C1 O1 C5 175.20(13)
O4 C27 O5 C28 1.6(3)
C4 C27 O5 C28 -178.32(15)
C29 C28 O5 C27 174.66(16)
